data_4102763
loop_
_publ_author_name
'Christina Y. Tang'
'Amber L. Thompson'
'Simon Aldridge'

_publ_contact_author 'Simon Aldridge'
_publ_contact_author_email simon.aldridge@chem.ox.ac.uk
_publ_section_title
;
 Dehydrogenation of Saturated CC and BN Bonds at Cationic N-Heterocyclic
 Carbene Stabilized M(III) Centers (M = Rh, Ir)
;
_journal_name_full 'Journal of the American Chemical Society'
_journal_page_first 10578
_journal_page_last 10591
_journal_paper_doi 10.1021/ja1043787
_journal_volume 132
_journal_year 2010
_chemical_formula_moiety '0.791(C46 H58 N4 O Rh ), 0.209(C42 H50 Cl N4 Rh), C32 H12 B F24'
_chemical_formula_sum 'C77.16 H68.33 B Cl0.21 F24 N4 O0.79 Rh'
_chemical_formula_weight 1641.44
_space_group_IT_number 2
_symmetry_cell_setting triclinic
_symmetry_space_group_name_Hall '-P 1'
_symmetry_space_group_name_H-M 'P -1'
_atom_sites_solution_hydrogens geom
_atom_sites_solution_primary direct
_audit_creation_date 10-05-06
_audit_creation_method CRYSTALS_ver_14.06
_cell_angle_alpha 88.662(16)
_cell_angle_beta 71.192(9)
_cell_angle_gamma 87.422(13)
_cell_formula_units_Z 2
_cell_length_a 12.692(4)
_cell_length_b 17.585(7)
_cell_length_c 18.027(6)
_cell_measurement_reflns_used 12309
_cell_measurement_temperature 150
_cell_measurement_theta_max 32
_cell_measurement_theta_min 1
_cell_volume 3805(2)
_computing_cell_refinement 'CrystalClear-SM Expert 2.0 r4 (Rigaku, 2009)'
_computing_data_collection 'CrystalClear-SM Expert 2.0 r4 (Rigaku, 2009)'
_computing_data_reduction 'CrystalClear-SM Expert 2.0 r4 (Rigaku, 2009)'
_computing_molecular_graphics 'CAMERON (Watkin et al., 1996)'
_computing_publication_material 'CRYSTALS (Betteridge et al., 2003)'
_computing_structure_refinement 'CRYSTALS (Betteridge et al., 2003)'
_computing_structure_solution 'SIR92 (Altomare et al., 1994)'
_diffrn_ambient_temperature 150
_diffrn_measured_fraction_theta_full 0.963
_diffrn_measured_fraction_theta_max 0.840
_diffrn_measurement_details
;
scan:
    Number of images: 175
               Slice: -60.0000 - 115.0000
         Image width: 1.0000
            Exp time: 0.5000
       Rotation axis: Omega
               Omega: 0.0000
               Kappa: 0.0000
                 Phi: 0.0000
                 XTD: 59.5737
              2theta: 30.1322
scan:
    Number of images: 120
               Slice: -60.0000 - 60.0000
         Image width: 1.0000
            Exp time: 0.5000
       Rotation axis: Omega
               Omega: 0.0000
               Kappa: -50.0000
                 Phi: 0.0000
                 XTD: 59.5737
              2theta: 30.1322
scan:
    Number of images: 120
               Slice: -60.0000 - 60.0000
         Image width: 1.0000
            Exp time: 0.5000
       Rotation axis: Omega
               Omega: 0.0000
               Kappa: -50.0000
                 Phi: 120.0000
                 XTD: 59.5737
              2theta: 30.1322
scan:
    Number of images: 120
               Slice: -60.0000 - 60.0000
         Image width: 1.0000
            Exp time: 0.5000
       Rotation axis: Omega
               Omega: 0.0000
               Kappa: -50.0000
                 Phi: 240.0000
                 XTD: 59.5737
              2theta: 30.1322

;
_diffrn_measurement_device 'CrystalLogic Kappa (3 circle)'
_diffrn_measurement_device_type 'Rigaku Saturn724+ (2x2 bin mode)'
_diffrn_measurement_method 'profile data from \w-scans'
_diffrn_orient_matrix_type d*Trek
_diffrn_orient_matrix_UB_11 0.038217
_diffrn_orient_matrix_UB_12 -0.014205
_diffrn_orient_matrix_UB_13 0.072642
_diffrn_orient_matrix_UB_21 -0.032603
_diffrn_orient_matrix_UB_22 0.040852
_diffrn_orient_matrix_UB_23 0.022557
_diffrn_orient_matrix_UB_31 -0.046424
_diffrn_orient_matrix_UB_32 -0.035524
_diffrn_orient_matrix_UB_33 -0.004146
_diffrn_radiation_monochromator Synchrotron
_diffrn_radiation_type Synchrotron
_diffrn_radiation_wavelength 0.68890
_diffrn_reflns_av_R_equivalents 0.046
_diffrn_reflns_limit_h_max 19
_diffrn_reflns_limit_h_min -18
_diffrn_reflns_limit_k_max 26
_diffrn_reflns_limit_k_min -26
_diffrn_reflns_limit_l_max 26
_diffrn_reflns_limit_l_min 0
_diffrn_reflns_number 23736
_diffrn_reflns_theta_full 25.026
_diffrn_reflns_theta_max 31.678
_diffrn_reflns_theta_min 1.124
_diffrn_standards_interval_count 0
_diffrn_standards_interval_time 0
_diffrn_standards_number 0
_exptl_absorpt_coefficient_mu 0.337
_exptl_absorpt_correction_T_max 1.00
_exptl_absorpt_correction_T_min 0.67
_exptl_absorpt_correction_type multi-scan
_exptl_absorpt_process_details 'CrystalClear-SM Expert 2.0 r4 (Rigaku, 2009)'
_exptl_crystal_colour clear_pale_yellow
_exptl_crystal_density_diffrn 1.433
_exptl_crystal_density_meas ?
_exptl_crystal_density_method 'not measured'
_exptl_crystal_description block
_exptl_crystal_F_000 1670.381
_exptl_crystal_size_max 0.01
_exptl_crystal_size_mid 0.01
_exptl_crystal_size_min 0.01
_refine_diff_density_max 1.08
_refine_diff_density_min -1.18
_refine_ls_extinction_method None
_refine_ls_goodness_of_fit_ref 1.0660
_refine_ls_hydrogen_treatment none
_refine_ls_matrix_type full
_refine_ls_number_parameters 1103
_refine_ls_number_reflns 18359
_refine_ls_number_restraints 765
_refine_ls_R_factor_all 0.0954
_refine_ls_R_factor_gt 0.0754
_refine_ls_shift/su_max 0.0096013
_refine_ls_shift/su_mean 0.0001364
_refine_ls_structure_factor_coef F
_refine_ls_weighting_details
;
 Method, part 1, Chebychev polynomial, (Watkin, 1994, Prince, 1982) 
 [weight] = 1.0/[A~0~*T~0~(x)+A~1~*T~1~(x) ... +A~n-1~]*T~n-1~(x)] 
 where A~i~ are the Chebychev coefficients listed below and x= Fcalc/Fmax 
 Method = Robust Weighting (Prince, 1982) 
 W = [weight] * [1-(deltaF/6*sigmaF)^2^]^2^ 
 A~i~ are: 
 2.50 3.14 2.50 1.04 0.566 
;
_refine_ls_weighting_scheme calc
_refine_ls_wR_factor_all 0.0962
_refine_ls_wR_factor_gt 0.0803
_refine_ls_wR_factor_ref 0.0803
_reflns_limit_h_max 19
_reflns_limit_h_min -18
_reflns_limit_k_max 26
_reflns_limit_k_min -26
_reflns_limit_l_max 26
_reflns_limit_l_min 0
_reflns_number_gt 18359
_reflns_number_total 23736
_reflns_threshold_expression I>2.0\s(I)
_oxford_diffrn_Wilson_B_factor 2.94
_oxford_diffrn_Wilson_scale 7.40
_oxford_refine_ls_r_factor_ref 0.0754
_oxford_refine_ls_scale 0.447
_oxford_reflns_number_all 23688
_oxford_reflns_threshold_expression_ref I>2.0\s(I)
_oxford_structure_analysis_title DIA0058
_cod_data_source_file ja1043787_si_002_09.cif
_cod_data_source_block '[Rh(IMes)2(H)2(thf)]+[BArf4]-'
_cod_depositor_comments
;
The following automatic conversions were performed:

'_exptl_crystal_density_meas' value 'not measured' was changed to '?'
- the value is perceived as not measured.

Automatic conversion script
Id: cif_fix_values 3008 2015-01-20 13:52:24Z robertas 
;
_cod_original_cell_volume 3804(2)
_cod_original_sg_symbol_H-M 'P -1 '
_cod_original_formula_sum 'C77.16 H68.33 B1 Cl0.21 F24 N4 O0.79 Rh1'
_cod_database_code 4102763

loop_
_symmetry_equiv_pos_as_xyz
x,y,z
-x,-y,-z

loop_
_atom_site_label
_atom_site_type_symbol
_atom_site_fract_x
_atom_site_fract_y
_atom_site_fract_z
_atom_site_U_iso_or_equiv
_atom_site_occupancy
_atom_site_adp_type
_atom_site_refinement_flags_posn
_atom_site_refinement_flags_adp
_atom_site_refinement_flags_occupancy
_atom_site_disorder_assembly
_atom_site_disorder_group
Rh1 Rh -0.032694(19) 0.818330(12) 0.758587(12) 0.0355 1.0000 Uani D U . . .
C7 C 0.0088(2) 0.83338(15) 0.64060(15) 0.0368 1.0000 Uani . . . . .
N8 N 0.0430(2) 0.77922(14) 0.58513(14) 0.0433 1.0000 Uani . . . . .
C9 C 0.0680(3) 0.70103(16) 0.60181(17) 0.0426 1.0000 Uani . . . . .
C10 C 0.1764(3) 0.67178(18) 0.5734(2) 0.0469 1.0000 Uani . . . . .
C11 C 0.1969(3) 0.59687(18) 0.5944(2) 0.0499 1.0000 Uani . . . . .
C12 C 0.1142(3) 0.55375(18) 0.6434(2) 0.0510 1.0000 Uani . . . . .
C13 C 0.0064(3) 0.58407(18) 0.6683(2) 0.0507 1.0000 Uani . . . . .
C14 C -0.0203(3) 0.65739(18) 0.64712(19) 0.0465 1.0000 Uani . . . . .
C15 C -0.1403(3) 0.6866(2) 0.6725(3) 0.0663 1.0000 Uani . . . . .
C16 C 0.1401(4) 0.4739(2) 0.6684(3) 0.0673 1.0000 Uani . . . . .
C17 C 0.2706(3) 0.7167(2) 0.5219(3) 0.0645 1.0000 Uani . . . . .
C18 C 0.0525(4) 0.80877(19) 0.51099(18) 0.0552 1.0000 Uani . . . . .
C19 C 0.0219(3) 0.88270(19) 0.52122(18) 0.0533 1.0000 Uani . . . . .
N20 N -0.0042(2) 0.89732(13) 0.60008(14) 0.0413 1.0000 Uani . . . . .
C21 C -0.0465(3) 0.97019(15) 0.63454(16) 0.0386 1.0000 Uani . . . . .
C22 C 0.0271(2) 1.02186(16) 0.64349(17) 0.0397 1.0000 Uani . . . . .
C23 C -0.0169(3) 1.09229(16) 0.67602(17) 0.0418 1.0000 Uani . . . . .
C24 C -0.1299(3) 1.11058(17) 0.69936(19) 0.0456 1.0000 Uani . . . . .
C25 C -0.2004(3) 1.05737(19) 0.6890(2) 0.0481 1.0000 Uani . . . . .
C26 C -0.1611(3) 0.98637(18) 0.65625(19) 0.0448 1.0000 Uani . . . . .
C27 C -0.2397(4) 0.9297(2) 0.6454(3) 0.0638 1.0000 Uani . . . . .
C28 C -0.1740(4) 1.1864(2) 0.7365(3) 0.0639 1.0000 Uani . . . . .
C29 C 0.1496(3) 1.0044(2) 0.6194(3) 0.0582 1.0000 Uani . . . . .
C30 C -0.0932(3) 0.81278(16) 0.87829(16) 0.0397 1.0000 Uani . . . . .
N31 N -0.1711(3) 0.76742(15) 0.92449(14) 0.0460 1.0000 Uani . . . . .
C32 C -0.1960(3) 0.7847(2) 1.00337(18) 0.0543 1.0000 Uani . . . . .
C33 C -0.1317(3) 0.8420(2) 1.00635(19) 0.0545 1.0000 Uani . . . . .
N34 N -0.0694(2) 0.85902(15) 0.93005(15) 0.0445 1.0000 Uani . . . . .
C35 C 0.0063(3) 0.92007(17) 0.90534(17) 0.0432 1.0000 Uani . . . . .
C36 C -0.0330(3) 0.98848(18) 0.88096(18) 0.0451 1.0000 Uani . . . . .
C37 C -0.1536(3) 1.0028(2) 0.8892(2) 0.0541 1.0000 Uani . . . . .
C38 C 0.0450(3) 1.04333(19) 0.8468(2) 0.0498 1.0000 Uani . . . . .
C39 C 0.1564(3) 1.0309(2) 0.8376(2) 0.0530 1.0000 Uani . . . . .
C40 C 0.2401(4) 1.0877(3) 0.7948(3) 0.0696 1.0000 Uani . . . . .
C41 C 0.1898(3) 0.9645(2) 0.8688(2) 0.0584 1.0000 Uani . . . . .
C42 C 0.1157(3) 0.9084(2) 0.9040(2) 0.0521 1.0000 Uani . . . . .
C43 C 0.1524(4) 0.8376(3) 0.9385(3) 0.0779 1.0000 Uani . . . . .
C44 C -0.2283(3) 0.71139(19) 0.89637(18) 0.0477 1.0000 Uani . . . . .
C45 C -0.3256(3) 0.7330(2) 0.8814(2) 0.0541 1.0000 Uani . . . . .
C46 C -0.3690(3) 0.8144(3) 0.8889(3) 0.0672 1.0000 Uani . . . . .
C47 C -0.3814(3) 0.6769(3) 0.8579(2) 0.0656 1.0000 Uani . . . . .
C48 C -0.3428(4) 0.6021(3) 0.8492(2) 0.0680 1.0000 Uani . . . . .
C49 C -0.4060(5) 0.5414(4) 0.8261(3) 0.0988 1.0000 Uani . . . . .
C50 C -0.2447(4) 0.5830(2) 0.8640(2) 0.0683 1.0000 Uani . . . . .
C51 C -0.1842(4) 0.6366(2) 0.8873(2) 0.0569 1.0000 Uani . . . . .
C52 C -0.0773(5) 0.6145(3) 0.9007(3) 0.0755 1.0000 Uani . . . . .
F53 F 0.68415(17) 0.09734(13) 0.55170(15) 0.0617 1.0000 Uani . . . . .
C54 C 0.5836(3) 0.0872(2) 0.5469(2) 0.0529 1.0000 Uani . . . . .
F55 F 0.5478(2) 0.02485(14) 0.5895(2) 0.0908 1.0000 Uani . . . . .
F56 F 0.5977(3) 0.0680(2) 0.47342(19) 0.0947 1.0000 Uani . . . . .
C57 C 0.5052(2) 0.15414(17) 0.57351(18) 0.0401 1.0000 Uani . . . . .
C58 C 0.4204(3) 0.16848(18) 0.54199(18) 0.0437 1.0000 Uani . . . . .
C59 C 0.3478(3) 0.23011(17) 0.56902(18) 0.0415 1.0000 Uani . . . . .
C60 C 0.3576(2) 0.27561(16) 0.62870(17) 0.0371 1.0000 Uani . . . . .
C61 C 0.4398(2) 0.26086(15) 0.66426(15) 0.0339 1.0000 Uani . . . . .
C62 C 0.5142(2) 0.19966(16) 0.63351(16) 0.0362 1.0000 Uani . . . . .
B63 B 0.4537(2) 0.31433(16) 0.73364(18) 0.0329 1.0000 Uani . . . . .
C64 C 0.5434(2) 0.37814(15) 0.68787(16) 0.0341 1.0000 Uani . . . . .
C65 C 0.6575(2) 0.36838(16) 0.67589(17) 0.0376 1.0000 Uani . . . . .
C66 C 0.7337(2) 0.42095(16) 0.63341(18) 0.0407 1.0000 Uani . . . . .
C67 C 0.8542(3) 0.4075(2) 0.6256(2) 0.0518 1.0000 Uani . . . . .
F68 F 0.87133(18) 0.41367(16) 0.69432(16) 0.0705 1.0000 Uani . . . . .
F69 F 0.89202(18) 0.33777(14) 0.60061(19) 0.0782 1.0000 Uani . . . . .
F70 F 0.91965(18) 0.45599(16) 0.57690(17) 0.0776 1.0000 Uani . . . . .
C71 C 0.6992(3) 0.48549(19) 0.6021(2) 0.0498 1.0000 Uani . . . . .
C72 C 0.5867(3) 0.4963(2) 0.6132(2) 0.0559 1.0000 Uani . . . . .
C73 C 0.5109(3) 0.44374(18) 0.6548(2) 0.0455 1.0000 Uani . . . . .
C74 C 0.5493(3) 0.56747(15) 0.5804(2) 0.1062 1.0000 Uani D . . . .
C78 C 0.3352(2) 0.35506(15) 0.78648(16) 0.0349 1.0000 Uani . . . . .
C79 C 0.3298(2) 0.42343(17) 0.82469(19) 0.0421 1.0000 Uani . . . . .
C80 C 0.2307(3) 0.45514(19) 0.8743(2) 0.0479 1.0000 Uani . . . . .
C81 C 0.1314(3) 0.42030(19) 0.8860(2) 0.0472 1.0000 Uani . . . . .
C82 C 0.1342(2) 0.35201(18) 0.84962(18) 0.0419 1.0000 Uani . . . . .
C83 C 0.2335(2) 0.31936(15) 0.80190(17) 0.0359 1.0000 Uani . . . . .
C84 C 0.0260(3) 0.3146(2) 0.8610(2) 0.0544 1.0000 Uani . . . . .
F85 F -0.0328(3) 0.3489(3) 0.8232(3) 0.1364 1.0000 Uani . . . . .
F86 F 0.0394(2) 0.24140(18) 0.8419(2) 0.0997 1.0000 Uani . . . . .
F87 F -0.0378(2) 0.31304(19) 0.93598(17) 0.0881 1.0000 Uani . . . . .
C88 C 0.2331(3) 0.52756(14) 0.91498(19) 0.0778 1.0000 Uani D . . . .
C92 C 0.4979(2) 0.26563(16) 0.79778(16) 0.0354 1.0000 Uani . . . . .
C93 C 0.4852(2) 0.18737(16) 0.81194(17) 0.0381 1.0000 Uani . . . . .
C94 C 0.5210(2) 0.14865(19) 0.86855(19) 0.0463 1.0000 Uani . . . . .
C95 C 0.5696(3) 0.1870(2) 0.9143(2) 0.0531 1.0000 Uani . . . . .
C96 C 0.5802(3) 0.2645(2) 0.90298(19) 0.0519 1.0000 Uani . . . . .
C97 C 0.5452(2) 0.30265(19) 0.84604(18) 0.0435 1.0000 Uani . . . . .
C98 C 0.6306(2) 0.31181(19) 0.94995(15) 0.0839 1.0000 Uani D . . . .
C102 C 0.5039(3) 0.0649(2) 0.8812(2) 0.0593 1.0000 Uani . . . . .
F103 F 0.4041(2) 0.05027(15) 0.93037(17) 0.0810 1.0000 Uani . . . . .
F104 F 0.5111(3) 0.02884(14) 0.81553(17) 0.0860 1.0000 Uani . . . . .
F105 F 0.5767(3) 0.02937(17) 0.9095(2) 0.1040 1.0000 Uani . . . . .
C106 C 0.2565(2) 0.24530(15) 0.53537(17) 0.0644 1.0000 Uani D . . . .
Cl2 Cl 0.1265(7) 0.7330(5) 0.7625(5) 0.0947 0.209(6) Uani . U P 1 2
O2 O 0.1510(3) 0.7851(3) 0.7482(3) 0.1191 0.791(6) Uani D . P 1 1
C3 C 0.1950(5) 0.7149(4) 0.7655(5) 0.1268 0.791(6) Uani D . P 1 1
C4 C 0.3120(6) 0.7140(6) 0.7454(9) 0.1871 0.791(6) Uani D . P 1 1
C5 C 0.3455(5) 0.7859(6) 0.7108(7) 0.1691 0.791(6) Uani D . P 1 1
C6 C 0.2489(4) 0.8253(4) 0.7087(5) 0.1227 0.791(6) Uani D . P 1 1
F750 F 0.5486(14) 0.5727(8) 0.5073(5) 0.1164 0.307(17) Uani D . P 2 1
F760 F 0.6078(12) 0.6255(6) 0.5897(8) 0.1120 0.307(17) Uani D . P 2 1
F770 F 0.4437(7) 0.5832(7) 0.6256(9) 0.1040 0.307(17) Uani D . P 2 1
F751 F 0.6012(8) 0.5707(3) 0.5016(3) 0.1195 0.693(17) Uani D . P 2 2
F761 F 0.5742(7) 0.6308(3) 0.6087(4) 0.1188 0.693(17) Uani D . P 2 2
F771 F 0.4408(4) 0.5742(4) 0.5904(6) 0.1271 0.693(17) Uani D . P 2 2
F890 F 0.1618(9) 0.5324(6) 0.9874(5) 0.0871 0.233(7) Uani D . P 3 1
F900 F 0.2013(12) 0.5831(5) 0.8740(7) 0.0943 0.233(7) Uani D . P 3 1
F910 F 0.3298(6) 0.5474(7) 0.9198(8) 0.0869 0.233(7) Uani D . P 3 1
F891 F 0.1336(3) 0.5556(2) 0.9567(3) 0.0973 0.767(7) Uani D . P 3 2
F901 F 0.2808(5) 0.58231(19) 0.8675(2) 0.1049 0.767(7) Uani D . P 3 2
F911 F 0.2902(4) 0.5180(2) 0.9651(3) 0.0917 0.767(7) Uani D . P 3 2
F990 F 0.7304(3) 0.3350(3) 0.9078(2) 0.1133 0.825(7) Uani D . P 4 1
F1010 F 0.6455(4) 0.2729(2) 1.0109(2) 0.0935 0.825(7) Uani D . P 4 1
F1000 F 0.5712(3) 0.3744(2) 0.9800(2) 0.0811 0.825(7) Uani D . P 4 1
F991 F 0.7366(6) 0.2855(10) 0.9179(8) 0.0885 0.175(7) Uani D . P 4 2
F1011 F 0.6011(13) 0.2911(9) 1.0249(4) 0.0872 0.175(7) Uani D . P 4 2
F1001 F 0.6349(14) 0.3866(4) 0.9491(9) 0.0942 0.175(7) Uani D . P 4 2
F1070 F 0.2544(8) 0.3136(4) 0.5048(7) 0.0770 0.256(7) Uani D . P 5 1
F1080 F 0.2430(8) 0.1982(5) 0.4843(6) 0.0801 0.256(7) Uani D . P 5 1
F1090 F 0.1621(5) 0.2425(7) 0.5985(4) 0.0763 0.256(7) Uani D . P 5 1
F1071 F 0.2146(3) 0.31548(19) 0.5436(2) 0.0707 0.744(7) Uani D . P 5 2
F1081 F 0.2896(3) 0.2317(2) 0.4578(2) 0.0760 0.744(7) Uani D . P 5 2
F1091 F 0.1715(3) 0.2012(3) 0.5670(3) 0.0970 0.744(7) Uani D . P 5 2
H111 H 0.2687 0.5758 0.5749 0.0591 1.0000 Uiso R . . . .
H131 H -0.0515 0.5544 0.7008 0.0589 1.0000 Uiso R . . . .
H152 H -0.1892 0.6449 0.6925 0.0938 1.0000 Uiso R . . . .
H151 H -0.1504 0.7241 0.7131 0.0943 1.0000 Uiso R . . . .
H153 H -0.1559 0.7106 0.6286 0.0941 1.0000 Uiso R . . . .
H162 H 0.0733 0.4461 0.6858 0.0993 1.0000 Uiso R . . . .
H163 H 0.1717 0.4771 0.7092 0.0986 1.0000 Uiso R . . . .
H161 H 0.1920 0.4471 0.6263 0.0992 1.0000 Uiso R . . . .
H173 H 0.3426 0.6931 0.5192 0.0931 1.0000 Uiso R . . . .
H171 H 0.2674 0.7662 0.5433 0.0935 1.0000 Uiso R . . . .
H172 H 0.2669 0.7220 0.4691 0.0930 1.0000 Uiso R . . . .
H181 H 0.0730 0.7812 0.4653 0.0651 1.0000 Uiso R . . . .
H191 H 0.0192 0.9167 0.4824 0.0597 1.0000 Uiso R . . . .
H231 H 0.0289 1.1266 0.6830 0.0488 1.0000 Uiso R . . . .
H251 H -0.2756 1.0700 0.7021 0.0583 1.0000 Uiso R . . . .
H271 H -0.3141 0.9492 0.6656 0.0921 1.0000 Uiso R . . . .
H272 H -0.2305 0.8826 0.6713 0.0919 1.0000 Uiso R . . . .
H273 H -0.2233 0.9212 0.5907 0.0921 1.0000 Uiso R . . . .
H282 H -0.2455 1.1959 0.7324 0.0971 1.0000 Uiso R . . . .
H283 H -0.1799 1.1842 0.7911 0.0968 1.0000 Uiso R . . . .
H281 H -0.1253 1.2259 0.7115 0.0965 1.0000 Uiso R . . . .
H293 H 0.1895 1.0502 0.6117 0.0842 1.0000 Uiso R . . . .
H291 H 0.1682 0.9752 0.6586 0.0842 1.0000 Uiso R . . . .
H292 H 0.1745 0.9761 0.5720 0.0841 1.0000 Uiso R . . . .
H321 H -0.2499 0.7622 1.0454 0.0656 1.0000 Uiso R . . . .
H331 H -0.1274 0.8654 1.0498 0.0636 1.0000 Uiso R . . . .
H372 H -0.1684 1.0541 0.8777 0.0806 1.0000 Uiso R . . . .
H373 H -0.1963 0.9916 0.9422 0.0810 1.0000 Uiso R . . . .
H371 H -0.1731 0.9689 0.8554 0.0807 1.0000 Uiso R . . . .
H381 H 0.0216 1.0891 0.8305 0.0598 1.0000 Uiso R . . . .
H402 H 0.3057 1.0627 0.7603 0.1024 1.0000 Uiso R . . . .
H403 H 0.2603 1.1174 0.8317 0.1018 1.0000 Uiso R . . . .
H401 H 0.2072 1.1213 0.7658 0.1022 1.0000 Uiso R . . . .
H411 H 0.2649 0.9582 0.8661 0.0665 1.0000 Uiso R . . . .
H431 H 0.2309 0.8388 0.9297 0.1120 1.0000 Uiso R . . . .
H433 H 0.1152 0.8354 0.9942 0.1119 1.0000 Uiso R . . . .
H432 H 0.1368 0.7928 0.9150 0.1117 1.0000 Uiso R . . . .
H462 H -0.4439 0.8177 0.8877 0.0990 1.0000 Uiso R . . . .
H461 H -0.3666 0.8349 0.9374 0.0988 1.0000 Uiso R . . . .
H463 H -0.3213 0.8428 0.8457 0.0996 1.0000 Uiso R . . . .
H471 H -0.4474 0.6912 0.8475 0.0779 1.0000 Uiso R . . . .
H492 H -0.3559 0.5091 0.7876 0.1490 1.0000 Uiso R . . . .
H491 H -0.4440 0.5116 0.8713 0.1492 1.0000 Uiso R . . . .
H493 H -0.4591 0.5658 0.8047 0.1490 1.0000 Uiso R . . . .
H501 H -0.2172 0.5333 0.8592 0.0793 1.0000 Uiso R . . . .
H522 H -0.0810 0.5633 0.9227 0.1105 1.0000 Uiso R . . . .
H521 H -0.0652 0.6496 0.9368 0.1096 1.0000 Uiso R . . . .
H523 H -0.0176 0.6174 0.8525 0.1098 1.0000 Uiso R . . . .
H581 H 0.4136 0.1381 0.5025 0.0516 1.0000 Uiso R . . . .
H601 H 0.3069 0.3153 0.6451 0.0450 1.0000 Uiso R . . . .
H621 H 0.5733 0.1887 0.6540 0.0408 1.0000 Uiso R . . . .
H651 H 0.6820 0.3257 0.6967 0.0423 1.0000 Uiso R . . . .
H711 H 0.7498 0.5198 0.5743 0.0579 1.0000 Uiso R . . . .
H731 H 0.4364 0.4517 0.6612 0.0549 1.0000 Uiso R . . . .
H791 H 0.3951 0.4495 0.8163 0.0507 1.0000 Uiso R . . . .
H811 H 0.0658 0.4413 0.9182 0.0537 1.0000 Uiso R . . . .
H831 H 0.2309 0.2716 0.7803 0.0436 1.0000 Uiso R . . . .
H931 H 0.4535 0.1600 0.7813 0.0431 1.0000 Uiso R . . . .
H951 H 0.5923 0.1612 0.9509 0.0620 1.0000 Uiso R . . . .
H971 H 0.5562 0.3550 0.8385 0.0490 1.0000 Uiso R . . . .
H32 H 0.1611 0.7036 0.8214 0.1787 0.791(6) Uiso R . P 1 1
H31 H 0.1775 0.6747 0.7358 0.1788 0.791(6) Uiso R . P 1 1
H42 H 0.3466 0.6716 0.7122 0.2132 0.791(6) Uiso R . P 1 1
H41 H 0.3326 0.7112 0.7927 0.2131 0.791(6) Uiso R . P 1 1
H52 H 0.3938 0.7777 0.6576 0.1923 0.791(6) Uiso R . P 1 1
H51 H 0.3853 0.8159 0.7370 0.1923 0.791(6) Uiso R . P 1 1
H62 H 0.2455 0.8742 0.7319 0.1170 0.791(6) Uiso R . P 1 1
H61 H 0.2501 0.8324 0.6551 0.1168 0.791(6) Uiso R . P 1 1
H13 H -0.1435 0.8602 0.7655 0.0539 1.0000 Uiso R . . . .
H12 H -0.1580 0.8046 0.7494 0.0539 0.791(6) Uiso R . P 1 1
H11 H -0.0878 0.8974 0.7691 0.0539 0.209(6) Uiso R . P 1 2

loop_
_atom_site_aniso_label
_atom_site_aniso_U_11
_atom_site_aniso_U_22
_atom_site_aniso_U_33
_atom_site_aniso_U_23
_atom_site_aniso_U_13
_atom_site_aniso_U_12
Rh1 0.04649(10) 0.03056(8) 0.02718(8) 0.00303(7) -0.00852(8) -0.00356(8)
C7 0.0457(14) 0.0322(11) 0.0279(12) 0.0033(9) -0.0058(10) 0.0006(10)
N8 0.0590(15) 0.0352(11) 0.0293(11) 0.0040(9) -0.0064(10) 0.0032(10)
C9 0.0572(17) 0.0331(12) 0.0320(13) 0.0007(10) -0.0072(12) 0.0025(12)
C10 0.0470(15) 0.0409(14) 0.0468(16) 0.0016(12) -0.0071(13) -0.0010(12)
C11 0.0456(16) 0.0415(14) 0.060(2) 0.0014(14) -0.0147(14) 0.0037(12)
C12 0.0585(19) 0.0357(13) 0.063(2) 0.0052(13) -0.0260(16) -0.0004(13)
C13 0.0547(18) 0.0390(14) 0.0557(19) 0.0076(13) -0.0144(15) -0.0044(13)
C14 0.0484(16) 0.0404(14) 0.0460(16) 0.0067(12) -0.0088(13) -0.0027(12)
C15 0.0510(19) 0.055(2) 0.083(3) 0.0101(19) -0.0089(19) 0.0017(16)
C16 0.074(2) 0.0403(16) 0.092(3) 0.0171(18) -0.034(2) -0.0009(16)
C17 0.056(2) 0.058(2) 0.067(2) 0.0094(18) -0.0027(17) -0.0089(16)
C18 0.089(3) 0.0425(15) 0.0292(13) 0.0028(12) -0.0140(15) 0.0035(16)
C19 0.085(2) 0.0432(15) 0.0296(13) 0.0071(12) -0.0163(15) 0.0023(15)
N20 0.0557(14) 0.0343(10) 0.0308(11) 0.0036(9) -0.0106(10) 0.0034(10)
C21 0.0487(14) 0.0340(12) 0.0297(12) 0.0054(10) -0.0091(11) 0.0034(11)
C22 0.0437(14) 0.0378(12) 0.0340(13) 0.0042(10) -0.0083(11) 0.0019(11)
C23 0.0480(15) 0.0366(12) 0.0368(14) 0.0011(11) -0.0081(12) -0.0014(11)
C24 0.0500(16) 0.0379(13) 0.0421(15) 0.0033(12) -0.0069(12) 0.0081(12)
C25 0.0416(14) 0.0471(15) 0.0520(17) 0.0056(13) -0.0118(13) 0.0081(12)
C26 0.0493(16) 0.0420(14) 0.0430(15) 0.0047(12) -0.0151(13) -0.0007(12)
C27 0.062(2) 0.0546(19) 0.080(3) 0.0036(19) -0.031(2) -0.0070(17)
C28 0.066(2) 0.0445(17) 0.068(2) -0.0068(17) -0.0057(19) 0.0139(16)
C29 0.0462(17) 0.0566(19) 0.065(2) -0.0062(17) -0.0089(16) 0.0046(15)
C30 0.0523(15) 0.0375(12) 0.0278(12) 0.0022(10) -0.0103(11) -0.0084(11)
N31 0.0651(16) 0.0420(12) 0.0290(11) 0.0026(10) -0.0111(11) -0.0159(11)
C32 0.070(2) 0.0581(19) 0.0292(13) 0.0043(13) -0.0059(14) -0.0206(16)
C33 0.073(2) 0.0575(18) 0.0312(14) -0.0006(13) -0.0116(14) -0.0212(17)
N34 0.0569(15) 0.0427(12) 0.0333(12) 0.0027(10) -0.0124(11) -0.0129(11)
C35 0.0518(16) 0.0430(14) 0.0354(13) 0.0007(11) -0.0137(12) -0.0113(12)
C36 0.0516(16) 0.0459(15) 0.0397(15) -0.0006(12) -0.0163(13) -0.0106(13)
C37 0.0532(18) 0.0495(17) 0.060(2) 0.0022(15) -0.0179(16) -0.0062(14)
C38 0.0599(19) 0.0467(15) 0.0443(16) 0.0031(13) -0.0177(14) -0.0148(14)
C39 0.0558(18) 0.0560(18) 0.0458(17) -0.0050(14) -0.0117(14) -0.0203(15)
C40 0.067(2) 0.072(2) 0.063(2) -0.0046(19) -0.0066(19) -0.035(2)
C41 0.0519(18) 0.062(2) 0.063(2) -0.0073(17) -0.0189(16) -0.0098(16)
C42 0.0531(18) 0.0547(18) 0.0511(18) -0.0012(15) -0.0194(15) -0.0076(14)
C43 0.072(3) 0.068(3) 0.100(4) 0.016(2) -0.038(3) -0.002(2)
C44 0.0591(18) 0.0462(15) 0.0345(14) 0.0002(12) -0.0083(13) -0.0181(14)
C45 0.0479(17) 0.062(2) 0.0431(16) -0.0071(15) 0.0004(13) -0.0147(15)
C46 0.0485(19) 0.072(2) 0.069(3) -0.011(2) -0.0019(17) -0.0037(17)
C47 0.0512(19) 0.083(3) 0.054(2) -0.0128(19) -0.0008(16) -0.0221(18)
C48 0.073(3) 0.072(2) 0.050(2) -0.0117(18) -0.0028(18) -0.036(2)
C49 0.098(4) 0.103(4) 0.087(3) -0.031(3) -0.009(3) -0.055(3)
C50 0.097(3) 0.0470(18) 0.053(2) -0.0017(16) -0.010(2) -0.026(2)
C51 0.081(2) 0.0442(16) 0.0472(18) 0.0053(14) -0.0213(17) -0.0160(16)
C52 0.104(4) 0.054(2) 0.079(3) 0.008(2) -0.044(3) -0.001(2)
F53 0.0444(10) 0.0641(12) 0.0778(15) -0.0234(11) -0.0208(10) 0.0051(9)
C54 0.0449(16) 0.0524(17) 0.062(2) -0.0175(16) -0.0178(15) 0.0002(13)
F55 0.0677(15) 0.0439(12) 0.149(3) -0.0038(14) -0.0186(17) 0.0012(11)
F56 0.0820(18) 0.123(2) 0.0887(19) -0.0648(19) -0.0411(16) 0.0363(17)
C57 0.0367(13) 0.0407(13) 0.0413(14) -0.0045(11) -0.0095(11) -0.0060(10)
C58 0.0464(15) 0.0471(15) 0.0400(14) -0.0056(12) -0.0157(12) -0.0093(12)
C59 0.0436(14) 0.0420(13) 0.0435(15) 0.0035(12) -0.0195(12) -0.0105(11)
C60 0.0373(12) 0.0360(12) 0.0391(13) 0.0036(10) -0.0137(11) -0.0057(10)
C61 0.0327(11) 0.0347(11) 0.0336(12) 0.0033(9) -0.0091(9) -0.0090(9)
C62 0.0311(11) 0.0399(12) 0.0360(13) -0.0015(10) -0.0081(10) -0.0062(10)
B63 0.0299(12) 0.0330(12) 0.0354(14) 0.0002(11) -0.0093(10) -0.0070(10)
C64 0.0321(11) 0.0354(11) 0.0341(12) -0.0025(10) -0.0087(9) -0.0065(9)
C65 0.0317(11) 0.0354(12) 0.0427(14) -0.0012(11) -0.0072(10) -0.0056(9)
C66 0.0339(12) 0.0404(13) 0.0442(15) -0.0039(11) -0.0061(11) -0.0102(10)
C67 0.0337(13) 0.0500(16) 0.065(2) -0.0026(15) -0.0051(13) -0.0122(12)
F68 0.0457(11) 0.0932(18) 0.0780(16) -0.0020(13) -0.0259(11) -0.0142(11)
F69 0.0395(10) 0.0638(14) 0.121(2) -0.0253(14) -0.0112(12) 0.0021(9)
F70 0.0412(10) 0.0848(16) 0.0958(18) 0.0216(14) -0.0052(11) -0.0269(11)
C71 0.0422(15) 0.0464(15) 0.0591(19) 0.0111(14) -0.0126(14) -0.0166(12)
C72 0.0477(16) 0.0486(16) 0.072(2) 0.0237(16) -0.0208(16) -0.0168(14)
C73 0.0367(13) 0.0439(14) 0.0562(18) 0.0122(13) -0.0149(12) -0.0108(11)
C74 0.075(2) 0.083(2) 0.176(3) 0.075(2) -0.064(2) -0.0311(18)
C78 0.0302(11) 0.0365(12) 0.0364(13) 0.0023(10) -0.0084(10) -0.0041(9)
C79 0.0331(12) 0.0432(14) 0.0483(16) -0.0056(12) -0.0100(11) -0.0054(10)
C80 0.0398(14) 0.0473(15) 0.0516(18) -0.0111(14) -0.0075(13) 0.0004(12)
C81 0.0349(13) 0.0525(16) 0.0483(17) -0.0027(14) -0.0060(12) 0.0039(12)
C82 0.0303(11) 0.0503(15) 0.0432(15) 0.0071(12) -0.0090(11) -0.0051(11)
C83 0.0292(11) 0.0361(12) 0.0405(13) 0.0032(10) -0.0082(10) -0.0040(9)
C84 0.0319(13) 0.061(2) 0.066(2) 0.0099(17) -0.0093(13) -0.0080(13)
F85 0.0724(18) 0.177(4) 0.192(4) 0.122(3) -0.088(2) -0.070(2)
F86 0.0490(13) 0.0853(19) 0.150(3) -0.0334(19) -0.0062(15) -0.0272(12)
F87 0.0588(14) 0.109(2) 0.0776(17) 0.0038(15) 0.0086(12) -0.0349(14)
C88 0.073(2) 0.0620(18) 0.093(2) -0.0324(18) -0.0165(18) -0.0039(16)
C92 0.0295(11) 0.0414(13) 0.0345(12) 0.0004(10) -0.0083(9) -0.0065(9)
C93 0.0316(11) 0.0418(13) 0.0380(13) 0.0041(11) -0.0070(10) -0.0041(10)
C94 0.0357(13) 0.0553(17) 0.0437(15) 0.0120(13) -0.0077(11) -0.0020(12)
C95 0.0414(15) 0.077(2) 0.0409(15) 0.0129(15) -0.0136(12) -0.0004(15)
C96 0.0396(14) 0.079(2) 0.0387(15) -0.0002(15) -0.0136(12) -0.0072(15)
C97 0.0375(13) 0.0526(16) 0.0404(15) -0.0031(12) -0.0119(11) -0.0061(12)
C98 0.0666(19) 0.138(3) 0.0579(18) -0.010(2) -0.0323(16) -0.025(2)
C102 0.0517(18) 0.060(2) 0.061(2) 0.0239(17) -0.0123(16) -0.0006(15)
F103 0.0639(14) 0.0718(15) 0.0904(18) 0.0231(14) -0.0011(13) -0.0186(12)
F104 0.127(2) 0.0462(12) 0.0725(17) 0.0084(11) -0.0157(16) -0.0013(13)
F105 0.090(2) 0.0802(18) 0.158(3) 0.056(2) -0.066(2) -0.0039(15)
C106 0.0686(18) 0.0650(17) 0.0792(19) 0.0075(16) -0.0496(16) -0.0163(15)
O2 0.093(3) 0.142(6) 0.112(4) 0.037(4) -0.024(3) 0.012(3)
C3 0.152(7) 0.121(6) 0.116(7) -0.028(5) -0.060(6) 0.051(6)
C4 0.151(7) 0.189(10) 0.187(11) 0.033(9) -0.023(8) 0.094(8)
C5 0.133(8) 0.220(12) 0.157(10) 0.011(9) -0.055(8) 0.015(8)
C6 0.081(4) 0.193(10) 0.087(5) -0.015(6) -0.016(4) -0.009(5)
F750 0.088(5) 0.107(5) 0.175(5) 0.072(5) -0.074(5) -0.033(5)
F760 0.077(5) 0.079(5) 0.190(6) 0.064(5) -0.057(5) -0.036(4)
F770 0.078(4) 0.080(4) 0.175(6) 0.072(5) -0.073(4) -0.019(4)
F751 0.106(4) 0.113(3) 0.157(4) 0.089(3) -0.071(3) -0.023(3)
F761 0.090(3) 0.054(2) 0.197(5) 0.045(3) -0.028(3) -0.001(2)
F771 0.077(2) 0.105(3) 0.212(5) 0.091(4) -0.069(3) -0.015(2)
F890 0.090(5) 0.064(5) 0.090(5) -0.030(4) -0.004(4) 0.004(5)
F900 0.094(5) 0.068(5) 0.112(5) -0.021(4) -0.019(5) -0.009(4)
F910 0.072(4) 0.074(5) 0.108(6) -0.048(5) -0.016(4) -0.007(4)
F891 0.065(2) 0.087(3) 0.125(3) -0.062(2) -0.010(2) 0.0143(18)
F901 0.130(4) 0.0488(17) 0.104(3) -0.0219(18) 0.009(3) -0.019(2)
F911 0.113(3) 0.078(2) 0.096(3) -0.029(2) -0.048(2) -0.013(2)
F990 0.0682(19) 0.193(4) 0.082(2) -0.034(3) -0.0190(17) -0.063(2)
F1010 0.096(3) 0.135(3) 0.0692(19) -0.015(2) -0.0568(19) 0.016(2)
F1000 0.079(2) 0.108(2) 0.066(2) -0.0179(17) -0.0320(17) -0.0289(17)
F991 0.065(4) 0.130(6) 0.072(5) -0.023(5) -0.017(4) -0.049(5)
F1011 0.062(5) 0.146(6) 0.056(4) -0.009(5) -0.018(5) -0.027(5)
F1001 0.079(6) 0.143(5) 0.070(5) -0.007(5) -0.035(5) -0.024(5)
F1070 0.074(5) 0.079(4) 0.090(5) 0.028(4) -0.044(4) -0.012(4)
F1080 0.080(5) 0.082(5) 0.100(5) -0.015(4) -0.057(4) -0.009(4)
F1090 0.074(4) 0.090(5) 0.085(4) 0.002(4) -0.049(3) -0.028(4)
F1071 0.067(2) 0.0741(19) 0.088(3) -0.0211(18) -0.050(2) 0.0206(16)
F1081 0.089(2) 0.087(2) 0.0701(19) -0.0049(18) -0.0509(19) 0.001(2)
F1091 0.073(2) 0.111(3) 0.136(3) 0.056(3) -0.071(2) -0.054(2)
Cl2 0.092(4) 0.085(5) 0.094(5) 0.016(4) -0.016(4) 0.030(3)

loop_
_atom_type_symbol
_atom_type_scat_dispersion_real
_atom_type_scat_dispersion_imag
_atom_type_scat_Cromer_Mann_a1
_atom_type_scat_Cromer_Mann_b1
_atom_type_scat_Cromer_Mann_a2
_atom_type_scat_Cromer_Mann_b2
_atom_type_scat_Cromer_Mann_a3
_atom_type_scat_Cromer_Mann_b3
_atom_type_scat_Cromer_Mann_a4
_atom_type_scat_Cromer_Mann_b4
_atom_type_scat_Cromer_Mann_c
_atom_type_scat_source
C 0.0020 0.0020 2.3100 20.8439 1.0200 10.2075 1.5886 0.5687 0.8650 51.6512 0.2156 'International Tables Vol C 4.2.6.8 and 6.1.1.4'
H 0.0000 0.0000 0.4930 10.5109 0.3229 26.1257 0.1402 3.1424 0.0408 57.7998 0.0030 'International Tables Vol C 4.2.6.8 and 6.1.1.4'
B 0.0000 0.0010 2.0545 23.2185 1.3326 1.0210 1.0979 60.3498 0.7068 0.1403 -0.1932 'International Tables Vol C 4.2.6.8 and 6.1.1.4'
N 0.0040 0.0030 12.2126 0.0057 3.1322 9.8933 2.0125 28.9975 1.1663 0.5826 -11.5290 'International Tables Vol C 4.2.6.8 and 6.1.1.4'
F 0.0120 0.0100 3.5392 10.2825 2.6412 4.2944 1.5170 0.2615 1.0243 26.1476 0.2776 'International Tables Vol C 4.2.6.8 and 6.1.1.4'
Rh -1.3680 0.8700 19.2957 0.7515 14.3501 8.2176 4.7343 25.8749 1.2892 98.6062 5.3280 'International Tables Vol C 4.2.6.8 and 6.1.1.4'
O 0.0070 0.0060 3.0485 13.2771 2.2868 5.7011 1.5463 0.3239 0.8670 32.9089 0.2508 'International Tables Vol C 4.2.6.8 and 6.1.1.4'
Cl 0.1250 0.1500 11.4604 0.0104 7.1964 1.1662 6.2556 18.5194 1.6455 47.7784 -9.5574 'International Tables Vol C 4.2.6.8 and 6.1.1.4'

loop_
_geom_angle_atom_site_label_1
_geom_angle_atom_site_label_2
_geom_angle_atom_site_label_3
_geom_angle
_geom_angle_publ_flag
C7 Rh1 C30 172.11(12) yes
C7 Rh1 O2 91.43(15) yes
C30 Rh1 O2 95.88(15) yes
C7 Rh1 H13 87.4 no
C30 Rh1 H13 84.7 no
O2 Rh1 H13 165.7 no
C7 Rh1 H12 81.6 no
C30 Rh1 H12 92.9 no
O2 Rh1 H12 155.1 no
H13 Rh1 H12 38.5 no
C7 Rh1 C30 172.11(12) yes
C7 Rh1 H13 87.4 no
C30 Rh1 H13 84.7 no
C7 Rh1 Cl2 99.0(2) yes
C30 Rh1 Cl2 88.9(2) yes
H13 Rh1 Cl2 169.8 no
C7 Rh1 H11 88.8 no
C30 Rh1 H11 84.4 no
H13 Rh1 H11 38.5 no
Cl2 Rh1 H11 148.5 no
Rh1 C7 N8 127.19(18) yes
Rh1 C7 N20 128.4(2) yes
N8 C7 N20 103.9(2) yes
C7 N8 C9 123.3(2) yes
C7 N8 C18 111.5(2) yes
C9 N8 C18 125.1(3) yes
N8 C9 C10 119.7(3) yes
N8 C9 C14 117.9(3) yes
C10 C9 C14 122.4(3) yes
C9 C10 C11 117.4(3) yes
C9 C10 C17 122.9(3) yes
C11 C10 C17 119.7(3) yes
C10 C11 C12 122.2(3) yes
C10 C11 H111 118.7 no
C12 C11 H111 119.1 no
C11 C12 C13 118.6(3) yes
C11 C12 C16 121.0(3) yes
C13 C12 C16 120.5(3) yes
C12 C13 C14 122.0(3) yes
C12 C13 H131 119.4 no
C14 C13 H131 118.6 no
C9 C14 C13 117.2(3) yes
C9 C14 C15 122.8(3) yes
C13 C14 C15 119.9(3) yes
C14 C15 H152 109.9 no
C14 C15 H151 108.3 no
H152 C15 H151 110.1 no
C14 C15 H153 109.2 no
H152 C15 H153 110.4 no
H151 C15 H153 108.8 no
C12 C16 H162 109.7 no
C12 C16 H163 109.1 no
H162 C16 H163 110.3 no
C12 C16 H161 111.4 no
H162 C16 H161 108.2 no
H163 C16 H161 108.1 no
C10 C17 H173 111.6 no
C10 C17 H171 109.4 no
H173 C17 H171 106.8 no
C10 C17 H172 111.5 no
H173 C17 H172 108.6 no
H171 C17 H172 108.7 no
N8 C18 C19 106.1(3) yes
N8 C18 H181 125.4 no
C19 C18 H181 128.5 no
C18 C19 N20 107.3(3) yes
C18 C19 H191 125.6 no
N20 C19 H191 127.2 no
C19 N20 C7 111.2(2) yes
C19 N20 C21 123.6(2) yes
C7 N20 C21 125.1(2) yes
N20 C21 C22 119.3(3) yes
N20 C21 C26 118.3(3) yes
C22 C21 C26 122.4(3) yes
C21 C22 C23 117.6(3) yes
C21 C22 C29 122.1(3) yes
C23 C22 C29 120.3(3) yes
C22 C23 C24 122.1(3) yes
C22 C23 H231 119.4 no
C24 C23 H231 118.5 no
C23 C24 C25 118.3(3) yes
C23 C24 C28 120.3(3) yes
C25 C24 C28 121.4(3) yes
C24 C25 C26 122.0(3) yes
C24 C25 H251 119.0 no
C26 C25 H251 119.0 no
C21 C26 C25 117.5(3) yes
C21 C26 C27 121.6(3) yes
C25 C26 C27 120.8(3) yes
C26 C27 H271 110.1 no
C26 C27 H272 109.7 no
H271 C27 H272 110.5 no
C26 C27 H273 108.7 no
H271 C27 H273 108.2 no
H272 C27 H273 109.7 no
C24 C28 H282 108.0 no
C24 C28 H283 109.4 no
H282 C28 H283 108.8 no
C24 C28 H281 110.7 no
H282 C28 H281 110.9 no
H283 C28 H281 109.0 no
C22 C29 H293 110.6 no
C22 C29 H291 110.7 no
H293 C29 H291 107.8 no
C22 C29 H292 111.1 no
H293 C29 H292 108.5 no
H291 C29 H292 107.9 no
Rh1 C30 N31 128.9(2) yes
Rh1 C30 N34 127.3(2) yes
N31 C30 N34 103.7(2) yes
C30 N31 C32 111.7(3) yes
C30 N31 C44 124.8(2) yes
C32 N31 C44 123.3(3) yes
N31 C32 C33 106.3(3) yes
N31 C32 H321 126.4 no
C33 C32 H321 127.2 no
C32 C33 N34 107.0(3) yes
C32 C33 H331 127.6 no
N34 C33 H331 125.4 no
C33 N34 C30 111.3(2) yes
C33 N34 C35 126.0(3) yes
C30 N34 C35 122.6(2) yes
N34 C35 C36 118.1(3) yes
N34 C35 C42 119.3(3) yes
C36 C35 C42 122.5(3) yes
C35 C36 C37 121.9(3) yes
C35 C36 C38 117.4(3) yes
C37 C36 C38 120.7(3) yes
C36 C37 H372 111.3 no
C36 C37 H373 107.7 no
H372 C37 H373 109.1 no
C36 C37 H371 108.6 no
H372 C37 H371 111.3 no
H373 C37 H371 108.8 no
C36 C38 C39 121.6(3) yes
C36 C38 H381 119.4 no
C39 C38 H381 119.0 no
C38 C39 C40 120.8(4) yes
C38 C39 C41 118.6(3) yes
C40 C39 C41 120.6(4) yes
C39 C40 H402 111.0 no
C39 C40 H403 109.9 no
H402 C40 H403 109.2 no
C39 C40 H401 108.9 no
H402 C40 H401 109.9 no
H403 C40 H401 107.8 no
C39 C41 C42 122.0(4) yes
C39 C41 H411 118.3 no
C42 C41 H411 119.7 no
C41 C42 C35 117.3(3) yes
C41 C42 C43 121.5(4) yes
C35 C42 C43 121.2(3) yes
C42 C43 H431 108.9 no
C42 C43 H433 110.5 no
H431 C43 H433 108.0 no
C42 C43 H432 111.0 no
H431 C43 H432 109.4 no
H433 C43 H432 109.1 no
N31 C44 C45 119.0(3) yes
N31 C44 C51 118.3(3) yes
C45 C44 C51 122.6(3) yes
C44 C45 C46 121.5(3) yes
C44 C45 C47 117.5(4) yes
C46 C45 C47 121.0(4) yes
C45 C46 H462 110.4 no
C45 C46 H461 109.7 no
H462 C46 H461 109.6 no
C45 C46 H463 107.8 no
H462 C46 H463 110.0 no
H461 C46 H463 109.4 no
C45 C47 C48 122.3(4) yes
C45 C47 H471 118.1 no
C48 C47 H471 119.6 no
C47 C48 C49 121.7(5) yes
C47 C48 C50 118.3(3) yes
C49 C48 C50 119.9(5) yes
C48 C49 H492 110.0 no
C48 C49 H491 109.8 no
H492 C49 H491 109.3 no
C48 C49 H493 108.5 no
H492 C49 H493 109.4 no
H491 C49 H493 109.8 no
C48 C50 C51 122.3(4) yes
C48 C50 H501 120.3 no
C51 C50 H501 117.4 no
C44 C51 C50 116.9(4) yes
C44 C51 C52 122.2(3) yes
C50 C51 C52 121.0(4) yes
C51 C52 H522 109.8 no
C51 C52 H521 108.6 no
H522 C52 H521 109.6 no
C51 C52 H523 109.5 no
H522 C52 H523 110.6 no
H521 C52 H523 108.7 no
F53 C54 F55 105.4(3) yes
F53 C54 F56 106.8(3) yes
F55 C54 F56 105.2(3) yes
F53 C54 C57 113.4(3) yes
F55 C54 C57 112.3(3) yes
F56 C54 C57 113.0(3) yes
C54 C57 C58 120.0(3) yes
C54 C57 C62 119.5(3) yes
C58 C57 C62 120.3(3) yes
C57 C58 C59 118.6(3) yes
C57 C58 H581 120.6 no
C59 C58 H581 120.8 no
C58 C59 C60 120.8(3) yes
C58 C59 C106 118.6(3) yes
C60 C59 C106 120.6(3) yes
C59 C60 C61 122.1(3) yes
C59 C60 H601 117.5 no
C61 C60 H601 120.3 no
C60 C61 C62 115.5(3) yes
C60 C61 B63 122.8(2) yes
C62 C61 B63 121.6(2) yes
C61 C62 C57 122.6(3) yes
C61 C62 H621 118.8 no
C57 C62 H621 118.6 no
C61 B63 C64 105.2(2) yes
C61 B63 C78 112.5(2) yes
C64 B63 C78 111.2(2) yes
C61 B63 C92 112.8(2) yes
C64 B63 C92 110.9(2) yes
C78 B63 C92 104.3(2) yes
B63 C64 C65 122.5(2) yes
B63 C64 C73 121.8(2) yes
C65 C64 C73 115.7(2) yes
C64 C65 C66 122.0(3) yes
C64 C65 H651 118.1 no
C66 C65 H651 119.9 no
C65 C66 C67 118.6(3) yes
C65 C66 C71 121.1(3) yes
C67 C66 C71 120.3(3) yes
C66 C67 F68 111.5(3) yes
C66 C67 F69 112.4(3) yes
F68 C67 F69 105.5(3) yes
C66 C67 F70 113.0(3) yes
F68 C67 F70 106.8(3) yes
F69 C67 F70 107.1(3) yes
C66 C71 C72 117.9(3) yes
C66 C71 H711 120.5 no
C72 C71 H711 121.6 no
C71 C72 C73 121.2(3) yes
C71 C72 C74 117.6(3) yes
C73 C72 C74 121.2(3) yes
C64 C73 C72 122.2(3) yes
C64 C73 H731 117.9 no
C72 C73 H731 119.9 no
C72 C74 F750 122.5(7) yes
C72 C74 F760 109.5(7) yes
F750 C74 F760 105.75(6) yes
C72 C74 F770 106.4(5) yes
F750 C74 F770 105.76(6) yes
F760 C74 F770 105.75(7) yes
C72 C74 F751 109.7(4) yes
C72 C74 F761 113.7(4) yes
F751 C74 F761 105.78(6) yes
C72 C74 F771 115.4(3) yes
F751 C74 F771 105.77(7) yes
F761 C74 F771 105.76(7) yes
B63 C78 C79 122.4(2) yes
B63 C78 C83 121.9(2) yes
C79 C78 C83 115.5(3) yes
C78 C79 C80 122.6(3) yes
C78 C79 H791 118.8 no
C80 C79 H791 118.5 no
C79 C80 C81 120.6(3) yes
C79 C80 C88 119.0(3) yes
C81 C80 C88 120.3(3) yes
C80 C81 C82 118.1(3) yes
C80 C81 H811 121.0 no
C82 C81 H811 120.9 no
C81 C82 C83 121.2(3) yes
C81 C82 C84 118.3(3) yes
C83 C82 C84 120.5(3) yes
C78 C83 C82 121.9(3) yes
C78 C83 H831 120.5 no
C82 C83 H831 117.5 no
C82 C84 F85 112.5(3) yes
C82 C84 F86 113.0(3) yes
F85 C84 F86 109.2(4) yes
C82 C84 F87 112.3(3) yes
F85 C84 F87 106.3(4) yes
F86 C84 F87 103.0(3) yes
C80 C88 F890 114.6(5) yes
C80 C88 F900 106.4(5) yes
F890 C88 F900 105.74(6) yes
C80 C88 F910 117.7(5) yes
F890 C88 F910 105.75(7) yes
F900 C88 F910 105.74(7) yes
C80 C88 F891 114.2(3) yes
C80 C88 F901 113.6(3) yes
F891 C88 F901 105.79(6) yes
C80 C88 F911 111.1(3) yes
F891 C88 F911 105.77(6) yes
F901 C88 F911 105.72(6) yes
B63 C92 C93 124.2(2) yes
B63 C92 C97 120.4(2) yes
C93 C92 C97 115.3(3) yes
C92 C93 C94 122.4(3) yes
C92 C93 H931 118.5 no
C94 C93 H931 119.0 no
C93 C94 C95 120.7(3) yes
C93 C94 C102 119.6(3) yes
C95 C94 C102 119.7(3) yes
C94 C95 C96 118.0(3) yes
C94 C95 H951 119.7 no
C96 C95 H951 122.3 no
C95 C96 C97 121.0(3) yes
C95 C96 C98 122.4(3) yes
C97 C96 C98 116.6(3) yes
C92 C97 C96 122.6(3) yes
C92 C97 H971 118.5 no
C96 C97 H971 118.8 no
C96 C98 F990 112.1(3) yes
C96 C98 F1010 112.0(3) yes
F990 C98 F1010 105.87(7) yes
C96 C98 F1000 114.7(3) yes
F990 C98 F1000 105.70(6) yes
F1010 C98 F1000 105.73(7) yes
C96 C98 F991 97.2(6) yes
C96 C98 F1011 112.8(7) yes
F991 C98 F1011 105.74(6) yes
C96 C98 F1001 127.1(6) yes
F991 C98 F1001 105.76(7) yes
F1011 C98 F1001 105.77(7) yes
C94 C102 F103 112.4(3) yes
C94 C102 F104 112.7(3) yes
F103 C102 F104 105.3(4) yes
C94 C102 F105 113.5(3) yes
F103 C102 F105 106.4(3) yes
F104 C102 F105 105.9(4) yes
C59 C106 F1070 114.7(5) yes
C59 C106 F1080 119.7(4) yes
F1070 C106 F1080 105.76(6) yes
C59 C106 F1090 104.1(4) yes
F1070 C106 F1090 105.70(6) yes
F1080 C106 F1090 105.72(6) yes
C59 C106 F1071 114.8(2) yes
C59 C106 F1081 112.0(3) yes
F1071 C106 F1081 105.68(6) yes
C59 C106 F1091 112.1(2) yes
F1071 C106 F1091 105.88(6) yes
F1081 C106 F1091 105.76(6) yes
Rh1 O2 C3 128.33(7) yes
Rh1 O2 C6 128.26(7) yes
C3 O2 C6 102.38(7) yes
O2 C3 C4 112.26(7) yes
O2 C3 H32 108.9 no
C4 C3 H32 110.3 no
O2 C3 H31 110.1 no
C4 C3 H31 106.8 no
H32 C3 H31 108.4 no
C3 C4 C5 106.27(7) yes
C3 C4 H42 111.6 no
C5 C4 H42 113.6 no
C3 C4 H41 109.5 no
C5 C4 H41 106.0 no
H42 C4 H41 109.6 no
C4 C5 C6 106.28(7) yes
C4 C5 H52 108.1 no
C6 C5 H52 108.7 no
C4 C5 H51 115.5 no
C6 C5 H51 110.4 no
H52 C5 H51 107.6 no
O2 C6 C5 112.31(7) yes
O2 C6 H62 110.3 no
C5 C6 H62 108.5 no
O2 C6 H61 106.6 no
C5 C6 H61 110.1 no
H62 C6 H61 109.0 no

loop_
_geom_bond_atom_site_label_1
_geom_bond_atom_site_label_2
_geom_bond_distance
_geom_bond_publ_flag
Rh1 C7 2.034(3) yes
Rh1 C30 2.045(3) yes
Rh1 O2 2.326(4) yes
Rh1 H13 1.528 no
Rh1 H12 1.679 no
Rh1 C7 2.034(3) yes
Rh1 C30 2.045(3) yes
Rh1 H13 1.528 no
Rh1 Cl2 2.480(7) yes
Rh1 H11 1.516 no
C7 N8 1.350(4) yes
C7 N20 1.359(3) yes
N8 C9 1.444(4) yes
N8 C18 1.393(4) yes
C9 C10 1.383(5) yes
C9 C14 1.403(4) yes
C10 C11 1.398(4) yes
C10 C17 1.500(5) yes
C11 C12 1.378(5) yes
C11 H111 0.928 no
C12 C13 1.382(5) yes
C12 C16 1.519(5) yes
C13 C14 1.394(4) yes
C13 H131 0.947 no
C14 C15 1.511(5) yes
C15 H152 0.968 no
C15 H151 0.971 no
C15 H153 0.961 no
C16 H162 0.958 no
C16 H163 0.948 no
C16 H161 0.947 no
C17 H173 0.974 no
C17 H171 0.956 no
C17 H172 0.970 no
C18 C19 1.339(5) yes
C18 H181 0.922 no
C19 N20 1.379(4) yes
C19 H191 0.917 no
N20 C21 1.441(4) yes
C21 C22 1.380(4) yes
C21 C26 1.396(4) yes
C22 C23 1.396(4) yes
C22 C29 1.493(5) yes
C23 C24 1.384(5) yes
C23 H231 0.895 no
C24 C25 1.379(5) yes
C24 C28 1.507(5) yes
C25 C26 1.395(5) yes
C25 H251 0.923 no
C26 C27 1.500(5) yes
C27 H271 0.947 no
C27 H272 0.962 no
C27 H273 0.954 no
C28 H282 0.941 no
C28 H283 0.962 no
C28 H281 0.955 no
C29 H293 0.954 no
C29 H291 0.948 no
C29 H292 0.955 no
C30 N31 1.347(4) yes
C30 N34 1.365(4) yes
N31 C32 1.391(4) yes
N31 C44 1.442(4) yes
C32 C33 1.338(5) yes
C32 H321 0.935 no
C33 N34 1.381(4) yes
C33 H331 0.911 no
N34 C35 1.438(4) yes
C35 C36 1.397(5) yes
C35 C42 1.387(5) yes
C36 C37 1.500(5) yes
C36 C38 1.399(4) yes
C37 H372 0.944 no
C37 H373 0.956 no
C37 H371 0.956 no
C38 C39 1.376(5) yes
C38 H381 0.920 no
C39 C40 1.501(5) yes
C39 C41 1.392(6) yes
C40 H402 0.958 no
C40 H403 0.959 no
C40 H401 0.951 no
C41 C42 1.389(5) yes
C41 H411 0.940 no
C42 C43 1.501(6) yes
C43 H431 0.957 no
C43 H433 0.963 no
C43 H432 0.960 no
C44 C45 1.383(5) yes
C44 C51 1.398(5) yes
C45 C46 1.503(6) yes
C45 C47 1.390(5) yes
C46 H462 0.957 no
C46 H461 0.962 no
C46 H463 0.963 no
C47 C48 1.377(7) yes
C47 H471 0.938 no
C48 C49 1.506(6) yes
C48 C50 1.381(7) yes
C49 H492 0.955 no
C49 H491 0.960 no
C49 H493 0.959 no
C50 C51 1.395(5) yes
C50 H501 0.921 no
C51 C52 1.487(7) yes
C52 H522 0.971 no
C52 H521 0.959 no
C52 H523 0.954 no
F53 C54 1.327(4) yes
C54 F55 1.334(5) yes
C54 F56 1.328(5) yes
C54 C57 1.489(5) yes
C57 C58 1.382(4) yes
C57 C62 1.397(4) yes
C58 C59 1.380(5) yes
C58 H581 0.929 no
C59 C60 1.396(4) yes
C59 C106 1.483(3) yes
C60 C61 1.403(4) yes
C60 H601 0.914 no
C61 C62 1.399(4) yes
C61 B63 1.640(4) yes
C62 H621 0.948 no
B63 C64 1.644(4) yes
B63 C78 1.641(4) yes
B63 C92 1.648(4) yes
C64 C65 1.396(4) yes
C64 C73 1.394(4) yes
C65 C66 1.395(4) yes
C65 H651 0.917 no
C66 C67 1.498(4) yes
C66 C71 1.373(5) yes
C67 F68 1.332(5) yes
C67 F69 1.331(4) yes
C67 F70 1.322(4) yes
C71 C72 1.381(5) yes
C71 H711 0.917 no
C72 C73 1.387(4) yes
C72 C74 1.496(4) yes
C73 H731 0.919 no
C74 F750 1.321(6) yes
C74 F760 1.333(6) yes
C74 F770 1.345(6) yes
C74 F751 1.360(5) yes
C74 F761 1.328(5) yes
C74 F771 1.329(5) yes
C78 C79 1.388(4) yes
C78 C83 1.403(3) yes
C79 C80 1.388(4) yes
C79 H791 0.933 no
C80 C81 1.378(4) yes
C80 C88 1.490(4) yes
C81 C82 1.376(5) yes
C81 H811 0.916 no
C82 C83 1.385(4) yes
C82 C84 1.501(4) yes
C83 H831 0.941 no
C84 F85 1.286(5) yes
C84 F86 1.329(5) yes
C84 F87 1.334(5) yes
C88 F890 1.329(6) yes
C88 F900 1.336(6) yes
C88 F910 1.320(5) yes
C88 F891 1.324(4) yes
C88 F901 1.306(4) yes
C88 F911 1.331(4) yes
C92 C93 1.401(4) yes
C92 C97 1.392(4) yes
C93 C94 1.396(4) yes
C93 H931 0.934 no
C94 C95 1.382(5) yes
C94 C102 1.501(5) yes
C95 C96 1.380(6) yes
C95 H951 0.905 no
C96 C97 1.391(5) yes
C96 C98 1.499(4) yes
C97 H971 0.938 no
C98 F990 1.326(4) yes
C98 F1010 1.341(4) yes
C98 F1000 1.328(4) yes
C98 F991 1.346(6) yes
C98 F1011 1.326(6) yes
C98 F1001 1.318(6) yes
C102 F103 1.323(4) yes
C102 F104 1.330(5) yes
C102 F105 1.321(4) yes
C106 F1070 1.312(5) yes
C106 F1080 1.308(5) yes
C106 F1090 1.362(5) yes
C106 F1071 1.314(4) yes
C106 F1081 1.347(4) yes
C106 F1091 1.322(4) yes
O2 C3 1.403(5) yes
O2 C6 1.427(5) yes
C3 C4 1.410(5) yes
C3 H32 0.978 no
C3 H31 0.971 no
C4 C5 1.419(5) yes
C4 H42 0.963 no
C4 H41 0.968 no
C5 C6 1.392(5) yes
C5 H52 0.969 no
C5 H51 0.972 no
C6 H62 0.958 no
C6 H61 0.967 no
